data_4020997
loop_
_publ_author_name
'Olivier David'
'Sandrine Calvet'
'Fran\,cois Chau'
'Corinne Vanucci-Bacqu\'e'
'Marie-Claude Fargeau-Bellassoued'
'G\'erard Lhommet'

_publ_section_title
;
 Novel Routes to Chiral
 2-Alkoxy-5-/6- methoxycarbonylmethylidenepyrrolidines/-piperidines
;
_journal_name_full 'Journal of Organic Chemistry'
_journal_page_first 2888
_journal_page_last 2891
_journal_paper_doi 10.1021/jo049961c
_journal_volume 69
_journal_year 2004
_chemical_absolute_configuration syn
_chemical_formula_moiety ' C15 H18 N1 O3 '
_chemical_formula_sum 'C15 H18 N O3'
_chemical_formula_weight 260.31
_space_group_IT_number 19
_symmetry_cell_setting orthorhombic
_symmetry_space_group_name_Hall 'P 2ac 2ab'
_symmetry_space_group_name_H-M 'P 21 21 21'
_cell_angle_alpha 90
_cell_angle_beta 90
_cell_angle_gamma 90
_cell_formula_units_Z 4
_cell_length_a 5.681(5)
_cell_length_b 8.355(3)
_cell_length_c 28.935(13)
_cell_measurement_temperature 295
_cell_volume 1373(1)
_diffrn_ambient_temperature 295
_exptl_crystal_density_diffrn 1.259
_cod_depositor_comments
;
The following automatic conversions were performed:
'_symmetry_cell_setting' value 'Orthorhombic' changed to 'orthorhombic'
according to '/home/saulius/struct/CIF-dictionaries/cif_core.dic'
dictionary named 'cif_core.dic' version 2.4.1 from 2010-06-29.

Automatic conversion script
Id: cif_fix_enum 1527 2010-12-29 10:47:43Z saulius 
;
_cod_original_sg_symbol_H-M 'P 21 21 21 '
_cod_original_formula_sum ' C15 H18 N1 O3 '
_cod_database_code 4020997

loop_
_symmetry_equiv_pos_as_xyz
x,y,z
x+1/2,-y+1/2,-z
-x,y+1/2,-z+1/2
-x+1/2,-y,z+1/2

loop_
_atom_site_label
_atom_site_type_symbol
_atom_site_fract_x
_atom_site_fract_y
_atom_site_fract_z
_atom_site_U_iso_or_equiv
_atom_site_occupancy
_atom_site_adp_type
_atom_site_attached_hydrogens
C1 C 0.5414(12) 0.7807(7) 0.6048(3) 0.0700 1.0000 Uani .
C2 C 0.6654(17) 0.8912(8) 0.5703(2) 0.0853 1.0000 Uani .
O3 O 0.6932(12) 0.8012(5) 0.52885(17) 0.0915 1.0000 Uani .
C4 C 0.7552(15) 0.6477(8) 0.5454(3) 0.0776 1.0000 Uani .
C5 C 0.6888(17) 0.5101(9) 0.5126(2) 0.0896 1.0000 Uani .
C6 C 0.5384(17) 0.3999(9) 0.5408(2) 0.0869 1.0000 Uani .
C7 C 0.4675(13) 0.4938(7) 0.5834(2) 0.0608 1.0000 Uani .
N8 N 0.6121(9) 0.6249(6) 0.58550(17) 0.0616 1.0000 Uani .
C9 C 0.2987(12) 0.4656(7) 0.6148(2) 0.0631 1.0000 Uani .
C10 C 0.1439(14) 0.3308(8) 0.6146(3) 0.0713 1.0000 Uani .
O11 O 0.1449(12) 0.2183(6) 0.5879(2) 0.1135 1.0000 Uani .
O12 O -0.009(1) 0.3396(5) 0.64964(18) 0.0811 1.0000 Uani .
C13 C -0.1706(15) 0.2121(9) 0.6560(3) 0.0896 1.0000 Uani .
C14 C 0.6007(11) 0.8060(6) 0.6543(2) 0.0596(15) 1.0000 Uiso .
C15 C 0.7954(14) 0.7423(8) 0.6747(3) 0.0754(19) 1.0000 Uiso .
C16 C 0.8565(17) 0.7748(9) 0.7191(3) 0.094(2) 1.0000 Uiso .
C17 C 0.7160(18) 0.872(1) 0.7455(3) 0.100(3) 1.0000 Uiso .
C18 C 0.5168(18) 0.935(1) 0.7269(3) 0.100(3) 1.0000 Uiso .
C19 C 0.4597(16) 0.9039(9) 0.6819(3) 0.091(2) 1.0000 Uiso .
H11 H 0.3658 0.8000 0.6075 0.128(7) 1.0000 Uiso .
H21 H 0.8237 0.9279 0.5826 0.128(7) 1.0000 Uiso .
H22 H 0.5693 0.9917 0.5639 0.128(7) 1.0000 Uiso .
H41 H 0.9323 0.6453 0.5501 0.128(7) 1.0000 Uiso .
H51 H 0.8344 0.4532 0.5007 0.128(7) 1.0000 Uiso .
H52 H 0.5987 0.5512 0.4852 0.128(7) 1.0000 Uiso .
H61 H 0.6324 0.3001 0.5504 0.128(7) 1.0000 Uiso .
H62 H 0.3977 0.3612 0.5231 0.128(7) 1.0000 Uiso .
H81 H 0.7030 0.5812 0.6129 0.128(7) 1.0000 Uiso .
H91 H 0.2760 0.5472 0.6409 0.128(7) 1.0000 Uiso .
H131 H -0.2772 0.2356 0.6836 0.128(7) 1.0000 Uiso .
H132 H -0.0843 0.1100 0.6628 0.128(7) 1.0000 Uiso .
H133 H -0.2722 0.1973 0.6283 0.128(7) 1.0000 Uiso .
H151 H 0.9005 0.6685 0.6563 0.128(7) 1.0000 Uiso .
H161 H 0.9995 0.7209 0.7329 0.128(7) 1.0000 Uiso .
H171 H 0.7658 0.8991 0.7774 0.128(7) 1.0000 Uiso .
H181 H 0.4108 1.0038 0.7465 0.128(7) 1.0000 Uiso .
H191 H 0.3156 0.9554 0.6671 0.128(7) 1.0000 Uiso .

loop_
_atom_site_aniso_label
_atom_site_aniso_U_11
_atom_site_aniso_U_22
_atom_site_aniso_U_33
_atom_site_aniso_U_23
_atom_site_aniso_U_13
_atom_site_aniso_U_12
C1 0.050(3) 0.068(3) 0.092(5) -0.002(3) -0.003(4) 0.002(3)
C2 0.105(6) 0.079(4) 0.072(5) 0.009(3) -0.022(5) -0.007(5)
O3 0.127(5) 0.081(3) 0.066(3) 0.005(2) -0.016(3) -0.006(3)
C4 0.088(5) 0.075(4) 0.070(4) -0.002(3) 0.001(4) 0.000(4)
C5 0.102(6) 0.093(4) 0.074(5) -0.009(4) 0.008(5) 0.008(5)
C6 0.104(6) 0.088(4) 0.069(4) -0.009(4) 0.006(5) -0.011(5)
C7 0.063(4) 0.063(3) 0.056(3) -0.002(3) -0.020(4) 0.000(3)
N8 0.056(3) 0.072(3) 0.057(3) -0.002(2) -0.005(3) 0.002(3)
C9 0.048(4) 0.067(3) 0.074(4) -0.001(3) -0.012(4) -0.001(3)
C10 0.066(4) 0.067(4) 0.081(5) -0.007(3) -0.008(4) -0.012(4)
O11 0.117(5) 0.093(3) 0.130(5) -0.033(3) 0.033(4) -0.042(4)
O12 0.067(3) 0.082(3) 0.094(4) -0.003(3) 0.007(3) -0.015(3)
C13 0.077(5) 0.090(4) 0.101(6) 0.007(4) -0.006(5) -0.024(5)

loop_
_geom_bond_atom_site_label_1
_geom_bond_site_symmetry_1
_geom_bond_atom_site_label_2
_geom_bond_site_symmetry_2
_geom_bond_distance
_geom_bond_publ_flag
C1 . C2 . 1.53(1) yes
C1 . N8 . 1.472(8) yes
C1 . C14 . 1.488(9) yes
C1 . H11 . 1.014 no
C2 . O3 . 1.425(8) yes
C2 . H21 . 1.014 no
C2 . H22 . 1.019 no
O3 . C4 . 1.414(8) yes
C4 . C5 . 1.54(1) yes
C4 . N8 . 1.429(9) yes
C4 . H41 . 1.015 no
C5 . C6 . 1.498(11) yes
C5 . H51 . 1.015 no
C5 . H52 . 1.005 no
C6 . C7 . 1.516(9) yes
C6 . H61 . 1.029 no
C6 . H62 . 1.004 no
C7 . N8 . 1.371(8) yes
C7 . C9 . 1.340(9) yes
N8 . H81 . 1.014 no
C9 . C10 . 1.429(9) yes
C9 . H91 . 1.026 no
C10 . O11 . 1.218(8) yes
C10 . O12 . 1.337(8) yes
O12 . C13 . 1.419(8) yes
C13 . H131 . 1.022 no
C13 . H132 . 1.003 no
C13 . H133 . 0.996 no
C14 . C15 . 1.362(9) yes
C14 . C19 . 1.40(1) yes
C15 . C16 . 1.36(1) yes
C15 . H151 . 1.011 no
C16 . C17 . 1.374(11) yes
C16 . H161 . 1.012 no
C17 . C18 . 1.359(13) yes
C17 . H171 . 0.991 no
C18 . C19 . 1.366(11) yes
C18 . H181 . 1.008 no
C19 . H191 . 1.019 no

loop_
_cod_related_entry_id
_cod_related_entry_database
_cod_related_entry_code
1 ChemSpider 30658489
